data_4332146
loop_
_publ_author_name
'Patra, Sanjib K.'
'Sadhukhan, Nabanita'
'Bera, Jitendra K.'

_publ_section_title
;
 Effects of Axial Coordination on the Ru&#x2212;Ru Single Bond in
 Diruthenium Paddlewheel Complexes
;
_journal_issue 10
_journal_name_full 'Inorganic Chemistry'
_journal_page_first 4007
_journal_page_last 4015
_journal_paper_doi 10.1021/ic0600073
_journal_volume 45
_journal_year 2006
_chemical_formula_sum 'C37 H25 N6 O4 Ru2'
_chemical_formula_weight 819.77
_chemical_name_systematic
;
 ?
;
_space_group_IT_number 2
_symmetry_space_group_name_Hall '-P 1'
_symmetry_space_group_name_H-M 'P -1'
_atom_sites_solution_hydrogens geom
_atom_sites_solution_primary direct
_atom_sites_solution_secondary difmap
_audit_creation_method SHELXL-97
_cell_angle_alpha 85.69(3)
_cell_angle_beta 85.53(3)
_cell_angle_gamma 86.10(3)
_cell_formula_units_Z 4
_cell_length_a 11.302(2)
_cell_length_b 16.654(3)
_cell_length_c 17.177(3)
_cell_measurement_temperature 100(2)
_cell_volume 3207.9(10)
_computing_structure_refinement 'SHELXL-97 (Sheldrick, 1997)'
_computing_structure_solution 'SHELXS-97 (Sheldrick, 1990)'
_diffrn_ambient_temperature 100(2)
_diffrn_measured_fraction_theta_full 0.974
_diffrn_measured_fraction_theta_max 0.974
_diffrn_radiation_monochromator graphite
_diffrn_radiation_source 'fine-focus sealed tube'
_diffrn_radiation_type MoK\a
_diffrn_radiation_wavelength 0.71073
_diffrn_reflns_av_R_equivalents 0.0000
_diffrn_reflns_av_sigmaI/netI 0.0654
_diffrn_reflns_limit_h_max 13
_diffrn_reflns_limit_h_min -13
_diffrn_reflns_limit_k_max 19
_diffrn_reflns_limit_k_min -19
_diffrn_reflns_limit_l_max 20
_diffrn_reflns_limit_l_min 0
_diffrn_reflns_number 10732
_diffrn_reflns_theta_full 24.77
_diffrn_reflns_theta_max 24.77
_diffrn_reflns_theta_min 2.09
_exptl_absorpt_coefficient_mu 0.994
_exptl_absorpt_correction_T_max 0.7548
_exptl_absorpt_correction_T_min 0.6920
_exptl_absorpt_correction_type none
_exptl_crystal_density_diffrn 1.697
_exptl_crystal_density_method 'not measured'
_exptl_crystal_F_000 1636
_exptl_crystal_size_max 0.40
_exptl_crystal_size_mid 0.30
_exptl_crystal_size_min 0.30
_refine_diff_density_max 2.542
_refine_diff_density_min -1.398
_refine_diff_density_rms 0.157
_refine_ls_extinction_method none
_refine_ls_goodness_of_fit_ref 1.046
_refine_ls_hydrogen_treatment mixed
_refine_ls_matrix_type full
_refine_ls_number_parameters 883
_refine_ls_number_reflns 10732
_refine_ls_number_restraints 0
_refine_ls_restrained_S_all 1.046
_refine_ls_R_factor_all 0.0666
_refine_ls_R_factor_gt 0.0565
_refine_ls_shift/su_max 0.001
_refine_ls_shift/su_mean 0.000
_refine_ls_structure_factor_coef Fsqd
_refine_ls_weighting_details 'calc w=1/[\s^2^(Fo^2^)+(0.0760P)^2^+13.0994P] where P=(Fo^2^+2Fc^2^)/3'
_refine_ls_weighting_scheme calc
_refine_ls_wR_factor_gt 0.1418
_refine_ls_wR_factor_ref 0.1488
_reflns_number_gt 9111
_reflns_number_total 10732
_reflns_threshold_expression >2sigma(I)
_cod_data_source_file ic0600073sup1.cif
_cod_data_source_block compound5
_cod_original_cell_volume 3207.8(11)
_cod_database_code 4332146

loop_
_symmetry_equiv_pos_as_xyz
'x, y, z'
'-x, -y, -z'

loop_
_atom_site_label
_atom_site_type_symbol
_atom_site_fract_x
_atom_site_fract_y
_atom_site_fract_z
_atom_site_U_iso_or_equiv
_atom_site_adp_type
_atom_site_occupancy
_atom_site_symmetry_multiplicity
_atom_site_calc_flag
_atom_site_refinement_flags
Ru3 Ru 0.25674(4) 0.33954(3) 0.42791(3) 0.01544(14) Uani 1 1 d .
Ru4 Ru 0.44520(4) 0.30366(3) 0.51394(3) 0.01456(14) Uani 1 1 d .
Ru2 Ru 0.24592(4) 0.06148(3) 0.16532(3) 0.01579(14) Uani 1 1 d .
Ru1 Ru 0.04857(4) -0.02222(3) 0.18755(3) 0.01461(14) Uani 1 1 d .
N23 N 0.5409(5) 0.2579(3) 0.6128(3) 0.0182(11) Uani 1 1 d .
O7 O 0.5926(4) 0.4391(3) 0.4458(3) 0.0272(11) Uani 1 1 d .
C227 C 0.2264(5) 0.3986(3) 0.5987(4) 0.0160(13) Uani 1 1 d .
C1 C -0.0251(6) 0.0566(4) 0.2465(4) 0.0183(13) Uani 1 1 d .
N11 N 0.1506(5) -0.1096(3) 0.1141(3) 0.0192(12) Uani 1 1 d .
C8 C 0.5186(6) 0.2401(4) 0.4387(4) 0.0212(14) Uani 1 1 d .
N13 N 0.4306(5) 0.0853(3) 0.1514(3) 0.0205(12) Uani 1 1 d .
O1 O -0.0737(4) 0.1051(3) 0.2846(3) 0.0288(11) Uani 1 1 d .
N12 N 0.3289(5) -0.0482(3) 0.1200(3) 0.0168(11) Uani 1 1 d .
N24 N 0.3453(5) 0.3807(3) 0.5988(3) 0.0158(11) Uani 1 1 d .
N15 N 0.1311(5) -0.0789(3) 0.2889(3) 0.0170(11) Uani 1 1 d .
N25 N 0.1710(5) 0.3763(3) 0.5370(3) 0.0185(11) Uani 1 1 d .
O4 O 0.1732(4) 0.1186(3) 0.0056(3) 0.0264(11) Uani 1 1 d .
N14 N 0.2792(4) 0.0119(3) 0.2855(3) 0.0165(11) Uani 1 1 d .
C4 C 0.2020(6) 0.0956(4) 0.0669(4) 0.0194(14) Uani 1 1 d .
C7 C 0.5340(6) 0.3885(4) 0.4719(4) 0.0188(14) Uani 1 1 d .
C228 C 0.0388(6) 0.4513(4) 0.6598(4) 0.0231(15) Uani 1 1 d .
H228 H -0.0054 0.4773 0.7011 0.028 Uiso 1 1 calc R
N22 N 0.3455(5) 0.2033(3) 0.5620(3) 0.0185(11) Uani 1 1 d .
N16 N -0.0641(5) -0.1185(3) 0.2242(3) 0.0196(12) Uani 1 1 d .
C223 C 0.4032(6) 0.4090(4) 0.6545(4) 0.0199(14) Uani 1 1 d .
H223 H 0.4871 0.3990 0.6527 0.024 Uiso 1 1 calc R
O8 O 0.5627(5) 0.1990(3) 0.3928(3) 0.0357(12) Uani 1 1 d .
N26 N 0.0720(5) 0.3561(3) 0.4035(3) 0.0212(12) Uani 1 1 d .
N21 N 0.2161(4) 0.2143(3) 0.4623(3) 0.0169(11) Uani 1 1 d .
C127 C 0.2223(6) -0.0514(4) 0.3235(4) 0.0183(13) Uani 1 1 d .
C215 C 0.2570(5) 0.1717(4) 0.5266(4) 0.0168(13) Uani 1 1 d .
C218 C 0.3887(6) 0.1641(4) 0.6262(4) 0.0189(13) Uani 1 1 d .
C115 C 0.2706(6) -0.1101(4) 0.0954(4) 0.0181(13) Uani 1 1 d .
C219 C 0.4843(6) 0.1964(4) 0.6576(4) 0.0219(14) Uani 1 1 d .
C220 C 0.5407(6) 0.1792(4) 0.7270(4) 0.0241(15) Uani 1 1 d .
H220 H 0.5199 0.1398 0.7678 0.029 Uiso 1 1 calc R
C130 C 0.0724(6) -0.1414(4) 0.3240(4) 0.0202(14) Uani 1 1 d .
C132 C -0.0983(6) -0.2300(4) 0.3032(4) 0.0255(15) Uani 1 1 d .
H132 H -0.0919 -0.2715 0.3440 0.031 Uiso 1 1 calc R
C131 C -0.0259(6) -0.1654(4) 0.2881(4) 0.0188(13) Uani 1 1 d .
C221 C 0.6329(6) 0.2302(4) 0.7249(4) 0.0243(15) Uani 1 1 d .
H221 H 0.6872 0.2327 0.7641 0.029 Uiso 1 1 calc R
C222 C 0.6308(6) 0.2776(4) 0.6538(4) 0.0239(15) Uani 1 1 d .
H222 H 0.6848 0.3178 0.6369 0.029 Uiso 1 1 calc R
C116 C 0.4560(6) -0.1690(4) 0.0373(4) 0.0260(15) Uani 1 1 d .
H116 H 0.4991 -0.2095 0.0085 0.031 Uiso 1 1 calc R
C114 C 0.3314(6) -0.1710(4) 0.0526(4) 0.0225(14) Uani 1 1 d .
C211 C 0.1373(6) 0.1793(4) 0.4220(4) 0.0204(14) Uani 1 1 d .
H211 H 0.1111 0.2075 0.3757 0.025 Uiso 1 1 calc R
C234 C 0.0007(6) 0.3459(4) 0.3463(4) 0.0245(15) Uani 1 1 d .
H234 H 0.0276 0.3334 0.2946 0.029 Uiso 1 1 calc R
C231 C -0.0018(5) 0.3738(4) 0.4683(4) 0.0189(13) Uani 1 1 d .
C232 C -0.1214(6) 0.3741(4) 0.4505(4) 0.0250(15) Uani 1 1 d .
H232 H -0.1901 0.3845 0.4846 0.030 Uiso 1 1 calc R
C112 C 0.1452(7) -0.2247(4) 0.0387(4) 0.0280(16) Uani 1 1 d .
H112 H 0.0987 -0.2625 0.0183 0.034 Uiso 1 1 calc R
C124 C 0.3995(6) 0.0134(4) 0.3958(4) 0.0257(15) Uani 1 1 d .
H124 H 0.4582 0.0388 0.4201 0.031 Uiso 1 1 calc R
C119 C 0.5032(6) 0.0205(4) 0.1257(4) 0.0201(14) Uani 1 1 d .
C229 C -0.0173(6) 0.4262(4) 0.6003(4) 0.0206(14) Uani 1 1 d .
H229 H -0.1015 0.4318 0.6007 0.025 Uiso 1 1 calc R
C118 C 0.4475(5) -0.0463(4) 0.1037(4) 0.0163(13) Uani 1 1 d .
C217 C 0.3392(6) 0.0906(4) 0.6605(4) 0.0211(14) Uani 1 1 d .
H217 H 0.3663 0.0658 0.7081 0.025 Uiso 1 1 calc R
C226 C 0.1644(6) 0.4387(4) 0.6603(4) 0.0196(14) Uani 1 1 d .
C123 C 0.3642(6) 0.0429(4) 0.3221(4) 0.0234(15) Uani 1 1 d .
H123 H 0.4028 0.0875 0.2966 0.028 Uiso 1 1 calc R
C128 C 0.1960(6) -0.1524(4) 0.4326(4) 0.0240(15) Uani 1 1 d .
H128 H 0.2184 -0.1778 0.4811 0.029 Uiso 1 1 calc R
C134 C -0.1588(6) -0.1529(4) 0.2010(4) 0.0241(15) Uani 1 1 d .
H134 H -0.2040 -0.1323 0.1587 0.029 Uiso 1 1 calc R
C230 C 0.0515(6) 0.3911(4) 0.5367(4) 0.0189(14) Uani 1 1 d .
C225 C 0.2287(6) 0.4655(4) 0.7191(4) 0.0250(15) Uani 1 1 d .
H225 H 0.1887 0.4927 0.7612 0.030 Uiso 1 1 calc R
C216 C 0.2549(6) 0.0577(4) 0.6249(4) 0.0238(15) Uani 1 1 d .
H216 H 0.2245 0.0081 0.6458 0.029 Uiso 1 1 calc R
C126 C 0.2581(6) -0.0856(4) 0.3971(4) 0.0208(14) Uani 1 1 d .
C224 C 0.3491(6) 0.4520(4) 0.7150(4) 0.0235(15) Uani 1 1 d .
H224 H 0.3950 0.4717 0.7527 0.028 Uiso 1 1 calc R
C233 C -0.1183(6) 0.3563(4) 0.3737(4) 0.0274(16) Uani 1 1 d .
H233 H -0.1852 0.3518 0.3445 0.033 Uiso 1 1 calc R
C120 C 0.6219(6) 0.0405(4) 0.1222(4) 0.0274(16) Uani 1 1 d .
H120 H 0.6894 0.0076 0.1051 0.033 Uiso 1 1 calc R
C213 C 0.1293(6) 0.0640(4) 0.5123(4) 0.0237(15) Uani 1 1 d .
H213 H 0.0990 0.0133 0.5295 0.028 Uiso 1 1 calc R
C121 C 0.6228(6) 0.1164(4) 0.1482(4) 0.0283(16) Uani 1 1 d .
H121 H 0.6907 0.1455 0.1539 0.034 Uiso 1 1 calc R
C212 C 0.0931(6) 0.1054(4) 0.4442(4) 0.0232(15) Uani 1 1 d .
H212 H 0.0388 0.0832 0.4136 0.028 Uiso 1 1 calc R
C125 C 0.3483(6) -0.0521(4) 0.4318(4) 0.0266(16) Uani 1 1 d .
H125 H 0.3739 -0.0749 0.4805 0.032 Uiso 1 1 calc R
C111 C 0.0905(6) -0.1658(4) 0.0845(4) 0.0235(15) Uani 1 1 d .
H111 H 0.0067 -0.1650 0.0955 0.028 Uiso 1 1 calc R
C129 C 0.1057(6) -0.1792(4) 0.3972(4) 0.0220(14) Uani 1 1 d .
H129 H 0.0640 -0.2234 0.4209 0.026 Uiso 1 1 calc R
C133 C -0.1808(6) -0.2226(4) 0.2479(4) 0.0253(15) Uani 1 1 d .
H133 H -0.2412 -0.2584 0.2427 0.030 Uiso 1 1 calc R
C122 C 0.5036(6) 0.1427(4) 0.1646(4) 0.0253(15) Uani 1 1 d .
H122 H 0.4778 0.1940 0.1825 0.030 Uiso 1 1 calc R
C117 C 0.5128(6) -0.1093(4) 0.0639(4) 0.0225(15) Uani 1 1 d .
H117 H 0.5969 -0.1091 0.0561 0.027 Uiso 1 1 calc R
C214 C 0.2105(6) 0.0978(4) 0.5547(4) 0.0221(14) Uani 1 1 d .
C113 C 0.2651(7) -0.2286(4) 0.0231(4) 0.0266(16) Uani 1 1 d .
H113 H 0.3033 -0.2696 -0.0073 0.032 Uiso 1 1 calc R
O6 O 0.3318(4) 0.5079(3) 0.3888(3) 0.0275(11) Uani 1 1 d .
O3 O 0.1390(5) 0.2201(3) 0.2178(3) 0.0358(13) Uani 1 1 d .
O5 O 0.3775(5) 0.3012(3) 0.2723(3) 0.0373(13) Uani 1 1 d .
C6 C 0.3039(5) 0.4430(4) 0.4039(4) 0.0208(14) Uani 1 1 d .
C5 C 0.3299(6) 0.3136(4) 0.3324(4) 0.0214(14) Uani 1 1 d .
C2 C -0.0338(6) 0.0246(4) 0.1039(4) 0.0206(14) Uani 1 1 d .
C3 C 0.1799(6) 0.1575(4) 0.2001(4) 0.0206(14) Uani 1 1 d .
C11S C -0.1342(7) 0.3596(5) 0.8006(5) 0.042(2) Uani 1 1 d .
H11S H -0.1370 0.3086 0.7796 0.051 Uiso 1 1 calc R
C12S C -0.2253(8) 0.4176(6) 0.7890(5) 0.048(2) Uani 1 1 d .
H12S H -0.2903 0.4072 0.7601 0.057 Uiso 1 1 calc R
C15S C -0.0352(9) 0.4468(7) 0.8729(6) 0.057(3) Uani 1 1 d .
H15S H 0.0291 0.4569 0.9026 0.068 Uiso 1 1 calc R
C22S C 0.5364(11) -0.3860(5) 0.0125(8) 0.066(3) Uani 1 1 d .
H22S H 0.4719 -0.4148 -0.0008 0.079 Uiso 1 1 calc R
C25S C 0.7204(11) -0.3050(6) 0.0565(9) 0.075(4) Uani 1 1 d .
H25S H 0.7844 -0.2777 0.0727 0.090 Uiso 1 1 calc R
C14S C -0.1255(11) 0.5062(7) 0.8609(7) 0.078(4) Uani 1 1 d .
H14S H -0.1222 0.5575 0.8810 0.093 Uiso 1 1 calc R
C23S C 0.5483(12) -0.3711(6) 0.0856(8) 0.080(4) Uani 1 1 d .
H23S H 0.4906 -0.3905 0.1244 0.096 Uiso 1 1 calc R
C16S C -0.0387(8) 0.3744(5) 0.8423(5) 0.045(2) Uani 1 1 d .
H16S H 0.0239 0.3340 0.8493 0.054 Uiso 1 1 calc R
C32S C 0.1980(14) -0.2935(6) -0.1929(7) 0.074(4) Uani 1 1 d .
H32S H 0.1756 -0.2483 -0.2268 0.089 Uiso 1 1 calc R
C31S C 0.1188(10) -0.3257(8) -0.1391(7) 0.067(3) Uani 1 1 d .
H31S H 0.0393 -0.3030 -0.1359 0.081 Uiso 1 1 calc R
C33S C 0.3122(13) -0.3275(9) -0.1977(7) 0.077(4) Uani 1 1 d .
H33S H 0.3701 -0.3056 -0.2349 0.092 Uiso 1 1 calc R
C34S C 0.3421(11) -0.3930(10) -0.1489(10) 0.094(6) Uani 1 1 d .
H34S H 0.4206 -0.4175 -0.1521 0.113 Uiso 1 1 calc R
C36S C 0.1481(13) -0.3886(8) -0.0901(7) 0.075(4) Uani 1 1 d .
H36S H 0.0910 -0.4091 -0.0515 0.090 Uiso 1 1 calc R
C13S C -0.2200(9) 0.4902(7) 0.8196(7) 0.068(3) Uani 1 1 d .
H13S H -0.2825 0.5305 0.8125 0.081 Uiso 1 1 calc R
C35S C 0.2586(17) -0.4223(7) -0.0961(8) 0.084(5) Uani 1 1 d .
H35S H 0.2789 -0.4682 -0.0623 0.100 Uiso 1 1 calc R
C24S C 0.6365(14) -0.3304(6) 0.1091(8) 0.091(5) Uani 1 1 d .
H24S H 0.6385 -0.3199 0.1626 0.109 Uiso 1 1 calc R
C21S C 0.6194(13) -0.3589(8) -0.0438(8) 0.089(4) Uani 1 1 d .
H21S H 0.6126 -0.3673 -0.0974 0.107 Uiso 1 1 calc R
C26S C 0.7157(12) -0.3180(8) -0.0211(11) 0.098(5) Uani 1 1 d .
H26S H 0.7758 -0.3000 -0.0589 0.118 Uiso 1 1 calc R
O2 O -0.0898(4) 0.0519(3) 0.0548(3) 0.0280(11) Uani 1 1 d .

loop_
_atom_site_aniso_label
_atom_site_aniso_U_11
_atom_site_aniso_U_22
_atom_site_aniso_U_33
_atom_site_aniso_U_23
_atom_site_aniso_U_13
_atom_site_aniso_U_12
Ru3 0.0132(3) 0.0167(3) 0.0156(3) 0.0021(2) -0.0003(2) 0.00043(19)
Ru4 0.0116(3) 0.0153(3) 0.0157(3) 0.0042(2) 0.00058(19) -0.00028(19)
Ru2 0.0133(3) 0.0169(3) 0.0162(3) 0.0014(2) 0.0015(2) 0.00002(19)
Ru1 0.0125(3) 0.0166(3) 0.0136(3) 0.0034(2) 0.00082(19) 0.00034(19)
N23 0.016(3) 0.014(3) 0.023(3) 0.004(2) -0.001(2) 0.005(2)
O7 0.017(2) 0.027(3) 0.036(3) 0.011(2) 0.002(2) -0.005(2)
C227 0.017(3) 0.013(3) 0.016(3) 0.006(2) 0.003(3) -0.004(2)
C1 0.019(3) 0.017(3) 0.017(3) 0.008(3) -0.002(3) 0.003(3)
N11 0.025(3) 0.020(3) 0.012(3) 0.002(2) 0.000(2) -0.002(2)
C8 0.017(3) 0.023(3) 0.022(4) 0.006(3) 0.006(3) 0.000(3)
N13 0.014(3) 0.025(3) 0.021(3) 0.001(2) 0.002(2) 0.000(2)
O1 0.030(3) 0.029(3) 0.026(3) -0.002(2) 0.004(2) 0.002(2)
N12 0.019(3) 0.017(3) 0.013(3) 0.007(2) 0.000(2) 0.003(2)
N24 0.020(3) 0.009(2) 0.018(3) 0.006(2) -0.002(2) -0.004(2)
N15 0.019(3) 0.015(3) 0.015(3) 0.001(2) 0.000(2) 0.007(2)
N25 0.015(3) 0.018(3) 0.022(3) 0.004(2) -0.001(2) 0.001(2)
O4 0.022(3) 0.031(3) 0.024(3) 0.009(2) 0.000(2) -0.005(2)
N14 0.015(3) 0.020(3) 0.013(3) 0.002(2) 0.000(2) 0.003(2)
C4 0.014(3) 0.019(3) 0.023(4) 0.005(3) 0.005(3) -0.002(3)
C7 0.018(3) 0.019(3) 0.018(3) 0.001(3) -0.001(3) 0.004(3)
C228 0.024(4) 0.019(3) 0.023(4) 0.002(3) 0.011(3) 0.001(3)
N22 0.020(3) 0.016(3) 0.020(3) 0.001(2) 0.001(2) -0.002(2)
N16 0.020(3) 0.023(3) 0.015(3) 0.001(2) 0.001(2) 0.000(2)
C223 0.022(3) 0.014(3) 0.023(3) 0.005(3) -0.007(3) -0.002(3)
O8 0.041(3) 0.036(3) 0.028(3) -0.004(2) 0.007(2) 0.004(2)
N26 0.021(3) 0.019(3) 0.023(3) 0.000(2) -0.002(2) -0.002(2)
N21 0.014(3) 0.016(3) 0.020(3) -0.001(2) -0.001(2) 0.001(2)
C127 0.020(3) 0.019(3) 0.014(3) 0.000(3) 0.006(3) 0.003(3)
C215 0.011(3) 0.018(3) 0.021(3) -0.004(3) 0.002(3) 0.005(2)
C218 0.020(3) 0.018(3) 0.017(3) 0.006(3) 0.005(3) 0.000(3)
C115 0.018(3) 0.018(3) 0.015(3) 0.007(3) 0.004(3) 0.002(3)
C219 0.030(4) 0.017(3) 0.018(3) 0.001(3) -0.001(3) 0.002(3)
C220 0.027(4) 0.027(4) 0.016(3) 0.007(3) -0.001(3) 0.001(3)
C130 0.025(4) 0.018(3) 0.015(3) 0.002(3) 0.005(3) 0.002(3)
C132 0.032(4) 0.016(3) 0.027(4) 0.001(3) 0.009(3) -0.003(3)
C131 0.019(3) 0.020(3) 0.015(3) 0.003(3) 0.004(3) 0.004(3)
C221 0.023(4) 0.025(3) 0.024(4) -0.001(3) -0.008(3) 0.008(3)
C222 0.020(4) 0.024(3) 0.028(4) -0.006(3) -0.007(3) 0.001(3)
C116 0.029(4) 0.023(3) 0.023(4) 0.005(3) 0.001(3) 0.006(3)
C114 0.026(4) 0.017(3) 0.022(4) 0.004(3) 0.001(3) 0.004(3)
C211 0.017(3) 0.025(3) 0.019(3) -0.002(3) 0.003(3) -0.004(3)
C234 0.023(4) 0.023(3) 0.028(4) 0.000(3) -0.006(3) 0.002(3)
C231 0.013(3) 0.019(3) 0.023(3) 0.005(3) 0.001(3) 0.001(3)
C232 0.015(3) 0.026(4) 0.034(4) 0.004(3) -0.005(3) 0.004(3)
C112 0.032(4) 0.026(4) 0.026(4) -0.003(3) -0.001(3) -0.005(3)
C124 0.020(4) 0.031(4) 0.027(4) -0.013(3) -0.005(3) 0.004(3)
C119 0.018(3) 0.018(3) 0.021(3) 0.004(3) 0.003(3) 0.005(3)
C229 0.016(3) 0.019(3) 0.023(3) 0.009(3) 0.005(3) 0.006(3)
C118 0.010(3) 0.020(3) 0.016(3) 0.012(3) 0.002(2) 0.005(2)
C217 0.023(4) 0.021(3) 0.017(3) 0.005(3) 0.003(3) 0.002(3)
C226 0.027(4) 0.013(3) 0.018(3) 0.005(3) -0.001(3) -0.001(3)
C123 0.018(3) 0.025(3) 0.027(4) -0.004(3) 0.002(3) 0.000(3)
C128 0.031(4) 0.022(3) 0.016(3) 0.008(3) 0.000(3) 0.007(3)
C134 0.025(4) 0.030(4) 0.018(3) -0.004(3) -0.001(3) -0.007(3)
C230 0.018(3) 0.016(3) 0.022(3) 0.003(3) -0.002(3) -0.003(3)
C225 0.031(4) 0.020(3) 0.023(4) -0.002(3) 0.003(3) -0.005(3)
C216 0.025(4) 0.024(3) 0.021(4) 0.003(3) 0.006(3) -0.005(3)
C126 0.015(3) 0.029(4) 0.018(3) -0.005(3) -0.001(3) 0.007(3)
C224 0.032(4) 0.024(3) 0.014(3) -0.002(3) -0.003(3) -0.002(3)
C233 0.021(4) 0.024(4) 0.038(4) 0.003(3) -0.012(3) 0.002(3)
C120 0.020(4) 0.032(4) 0.029(4) 0.006(3) -0.001(3) -0.002(3)
C213 0.020(3) 0.020(3) 0.031(4) -0.004(3) 0.005(3) -0.007(3)
C121 0.019(4) 0.037(4) 0.028(4) 0.008(3) -0.002(3) -0.011(3)
C212 0.023(4) 0.021(3) 0.027(4) -0.007(3) -0.003(3) -0.003(3)
C125 0.022(4) 0.037(4) 0.021(4) -0.005(3) -0.002(3) 0.004(3)
C111 0.024(4) 0.020(3) 0.026(4) 0.001(3) -0.005(3) 0.000(3)
C129 0.028(4) 0.016(3) 0.020(3) 0.003(3) 0.002(3) 0.001(3)
C133 0.022(4) 0.023(3) 0.032(4) -0.005(3) 0.004(3) -0.009(3)
C122 0.017(3) 0.028(4) 0.030(4) 0.000(3) 0.005(3) -0.003(3)
C117 0.013(3) 0.029(4) 0.021(3) 0.008(3) 0.006(3) 0.009(3)
C214 0.025(4) 0.018(3) 0.022(3) 0.004(3) 0.003(3) -0.004(3)
C113 0.040(4) 0.015(3) 0.023(4) 0.006(3) 0.000(3) 0.002(3)
O6 0.024(3) 0.020(3) 0.038(3) 0.009(2) -0.005(2) -0.005(2)
O3 0.043(3) 0.031(3) 0.034(3) -0.011(2) -0.001(2) 0.005(2)
O5 0.045(3) 0.041(3) 0.024(3) -0.004(2) 0.003(3) 0.004(3)
C6 0.011(3) 0.032(4) 0.018(3) -0.002(3) 0.000(3) 0.005(3)
C5 0.022(4) 0.024(3) 0.017(4) 0.001(3) -0.004(3) 0.004(3)
C2 0.014(3) 0.024(3) 0.024(4) -0.001(3) 0.008(3) -0.006(3)
C3 0.017(3) 0.025(4) 0.020(3) -0.004(3) 0.002(3) 0.002(3)
C11S 0.035(5) 0.044(5) 0.048(5) 0.001(4) 0.004(4) -0.011(4)
C12S 0.037(5) 0.063(6) 0.045(5) -0.016(5) 0.003(4) -0.010(4)
C15S 0.047(6) 0.081(7) 0.044(6) -0.024(5) 0.010(4) -0.014(5)
C22S 0.075(8) 0.032(5) 0.097(9) -0.014(5) -0.048(7) 0.003(5)
C25S 0.076(8) 0.045(6) 0.108(10) 0.012(7) -0.053(8) -0.003(6)
C14S 0.073(8) 0.078(8) 0.089(9) -0.059(7) 0.008(7) -0.016(6)
C23S 0.104(10) 0.047(6) 0.092(9) 0.029(6) -0.047(8) -0.027(6)
C16S 0.050(5) 0.042(5) 0.040(5) 0.019(4) 0.002(4) -0.013(4)
C32S 0.134(12) 0.039(5) 0.059(7) -0.013(5) -0.054(8) 0.000(7)
C31S 0.061(7) 0.084(8) 0.063(7) -0.041(7) -0.028(6) 0.010(6)
C33S 0.083(9) 0.104(10) 0.054(7) -0.045(7) 0.008(7) -0.048(8)
C34S 0.053(7) 0.127(13) 0.114(12) -0.095(11) -0.047(8) 0.041(8)
C36S 0.100(10) 0.083(9) 0.050(7) -0.026(6) -0.003(7) -0.039(8)
C13S 0.049(6) 0.063(7) 0.089(8) -0.018(6) 0.004(6) 0.020(5)
C35S 0.145(14) 0.047(6) 0.067(8) -0.028(6) -0.056(9) 0.009(8)
C24S 0.139(12) 0.059(7) 0.086(9) 0.041(6) -0.080(9) -0.050(8)
C21S 0.100(10) 0.083(9) 0.088(9) -0.064(8) -0.014(8) 0.034(8)
C26S 0.059(8) 0.080(9) 0.152(15) -0.032(10) 0.026(9) 0.015(7)
O2 0.016(2) 0.042(3) 0.025(3) 0.005(2) -0.004(2) 0.003(2)

loop_
_atom_type_symbol
_atom_type_description
_atom_type_scat_dispersion_real
_atom_type_scat_dispersion_imag
_atom_type_scat_source
C C 0.0033 0.0016 'International Tables Vol C Tables 4.2.6.8 and 6.1.1.4'
N N 0.0061 0.0033 'International Tables Vol C Tables 4.2.6.8 and 6.1.1.4'
O O 0.0106 0.0060 'International Tables Vol C Tables 4.2.6.8 and 6.1.1.4'
Ru Ru -1.2594 0.8363 'International Tables Vol C Tables 4.2.6.8 and 6.1.1.4'
H H 0.0000 0.0000 'International Tables Vol C Tables 4.2.6.8 and 6.1.1.4'

loop_
_geom_angle_atom_site_label_1
_geom_angle_atom_site_label_2
_geom_angle_atom_site_label_3
_geom_angle
C6 Ru3 C5 87.3(3)
C6 Ru3 N25 89.9(2)
C5 Ru3 N25 177.0(2)
C6 Ru3 N26 100.3(2)
C5 Ru3 N26 102.5(2)
N25 Ru3 N26 77.0(2)
C6 Ru3 N21 174.6(2)
C5 Ru3 N21 93.1(2)
N25 Ru3 N21 89.81(19)
N26 Ru3 N21 84.90(19)
C6 Ru3 Ru4 90.84(19)
C5 Ru3 Ru4 97.52(19)
N25 Ru3 Ru4 83.56(14)
N26 Ru3 Ru4 157.43(15)
N21 Ru3 Ru4 83.75(13)
C8 Ru4 C7 89.1(3)
C8 Ru4 N23 99.8(2)
C7 Ru4 N23 102.6(2)
C8 Ru4 N22 89.8(2)
C7 Ru4 N22 178.7(2)
N23 Ru4 N22 76.9(2)
C8 Ru4 N24 175.7(2)
C7 Ru4 N24 91.9(2)
N23 Ru4 N24 84.15(19)
N22 Ru4 N24 89.29(19)
C8 Ru4 Ru3 91.5(2)
C7 Ru4 Ru3 96.60(19)
N23 Ru4 Ru3 157.82(15)
N22 Ru4 Ru3 84.16(14)
N24 Ru4 Ru3 84.24(13)
C4 Ru2 C3 88.6(3)
C4 Ru2 N13 99.7(2)
C3 Ru2 N13 101.1(2)
C4 Ru2 N12 89.8(2)
C3 Ru2 N12 177.2(3)
N13 Ru2 N12 76.9(2)
C4 Ru2 N14 173.0(2)
C3 Ru2 N14 92.5(2)
N13 Ru2 N14 86.8(2)
N12 Ru2 N14 89.42(18)
C4 Ru2 Ru1 88.8(2)
C3 Ru2 Ru1 97.5(2)
N13 Ru2 Ru1 159.64(14)
N12 Ru2 Ru1 84.71(14)
N14 Ru2 Ru1 84.22(14)
C1 Ru1 C2 87.4(3)
C1 Ru1 N16 99.2(2)
C2 Ru1 N16 99.0(2)
C1 Ru1 N15 90.8(2)
C2 Ru1 N15 175.6(2)
N16 Ru1 N15 77.3(2)
C1 Ru1 N11 174.8(2)
C2 Ru1 N11 92.7(2)
N16 Ru1 N11 85.9(2)
N15 Ru1 N11 89.40(19)
C1 Ru1 Ru2 90.3(2)
C2 Ru1 Ru2 99.21(19)
N16 Ru1 Ru2 159.74(14)
N15 Ru1 Ru2 84.81(14)
N11 Ru1 Ru2 84.51(14)
C222 N23 C219 106.6(5)
C222 N23 Ru4 139.6(4)
C219 N23 Ru4 112.7(4)
N24 C227 N25 117.2(5)
N24 C227 C226 120.7(6)
N25 C227 C226 122.1(6)
O1 C1 Ru1 178.3(6)
C111 N11 C115 117.6(6)
C111 N11 Ru1 117.7(4)
C115 N11 Ru1 124.7(4)
O8 C8 Ru4 178.3(6)
C122 N13 C119 106.3(5)
C122 N13 Ru2 140.2(5)
C119 N13 Ru2 113.4(4)
C118 N12 C115 119.2(5)
C118 N12 Ru2 113.9(4)
C115 N12 Ru2 125.9(4)
C223 N24 C227 118.1(5)
C223 N24 Ru4 118.8(4)
C227 N24 Ru4 123.1(4)
C130 N15 C127 119.7(5)
C130 N15 Ru1 113.5(4)
C127 N15 Ru1 126.2(4)
C230 N25 C227 118.4(5)
C230 N25 Ru3 114.6(4)
C227 N25 Ru3 126.0(4)
C123 N14 C127 117.6(5)
C123 N14 Ru2 118.3(4)
C127 N14 Ru2 124.0(4)
O4 C4 Ru2 178.5(6)
O7 C7 Ru4 177.5(5)
C229 C228 C226 119.7(6)
C218 N22 C215 119.7(5)
C218 N22 Ru4 114.5(4)
C215 N22 Ru4 125.1(4)
C134 N16 C131 106.9(5)
C134 N16 Ru1 139.8(4)
C131 N16 Ru1 113.1(4)
N24 C223 C224 124.3(6)
C234 N26 C231 106.3(5)
C234 N26 Ru3 140.1(5)
C231 N26 Ru3 113.0(4)
C211 N21 C215 117.4(5)
C211 N21 Ru3 118.7(4)
C215 N21 Ru3 123.6(4)
N15 C127 N14 117.5(5)
N15 C127 C126 121.9(6)
N14 C127 C126 120.5(6)
N21 C215 N22 117.2(5)
N21 C215 C214 121.2(6)
N22 C215 C214 121.6(6)
N22 C218 C219 117.5(6)
N22 C218 C217 121.1(6)
C219 C218 C217 121.4(6)
N11 C115 N12 116.9(5)
N11 C115 C114 121.7(6)
N12 C115 C114 121.4(6)
N23 C219 C220 109.3(6)
N23 C219 C218 117.4(5)
C220 C219 C218 133.4(6)
C221 C220 C219 107.0(6)
N15 C130 C131 117.8(6)
N15 C130 C129 120.9(6)
C131 C130 C129 121.1(6)
C133 C132 C131 107.2(6)
N16 C131 C132 108.8(6)
N16 C131 C130 118.0(6)
C132 C131 C130 133.3(6)
C220 C221 C222 106.9(6)
N23 C222 C221 110.2(6)
C117 C116 C114 119.3(6)
C113 C114 C115 118.6(6)
C113 C114 C116 122.6(6)
C115 C114 C116 118.7(6)
N21 C211 C212 123.9(6)
N26 C234 C233 110.3(6)
N26 C231 C232 109.9(6)
N26 C231 C230 117.9(6)
C232 C231 C230 132.2(6)
C233 C232 C231 105.8(6)
C113 C112 C111 120.2(7)
C125 C124 C123 118.8(6)
N13 C119 C120 109.0(6)
N13 C119 C118 117.5(6)
C120 C119 C118 133.4(6)
C228 C229 C230 119.2(6)
N12 C118 C119 117.7(6)
N12 C118 C117 120.7(6)
C119 C118 C117 121.6(6)
C216 C217 C218 119.6(6)
C225 C226 C227 119.1(6)
C225 C226 C228 122.6(6)
C227 C226 C228 118.4(6)
N14 C123 C124 124.0(6)
C129 C128 C126 119.8(6)
N16 C134 C133 110.1(6)
N25 C230 C231 116.8(6)
N25 C230 C229 122.0(6)
C231 C230 C229 121.2(6)
C224 C225 C226 119.1(6)
C217 C216 C214 119.7(6)
C125 C126 C127 119.4(6)
C125 C126 C128 123.2(6)
C127 C126 C128 117.4(6)
C225 C224 C223 118.5(6)
C232 C233 C234 107.7(6)
C121 C120 C119 107.5(6)
C212 C213 C214 118.9(6)
C120 C121 C122 106.4(6)
C211 C212 C213 118.8(6)
C124 C125 C126 119.6(6)
N11 C111 C112 122.9(7)
C128 C129 C130 120.2(6)
C132 C133 C134 106.9(6)
N13 C122 C121 110.9(6)
C116 C117 C118 120.5(6)
C213 C214 C215 119.5(6)
C213 C214 C216 122.3(6)
C215 C214 C216 118.1(6)
C112 C113 C114 118.8(7)
O6 C6 Ru3 179.1(6)
O5 C5 Ru3 176.5(6)
O2 C2 Ru1 176.3(6)
O3 C3 Ru2 176.2(6)
C12S C11S C16S 121.2(8)
C13S C12S C11S 118.6(9)
C16S C15S C14S 120.0(9)
C23S C22S C21S 118.2(11)
C24S C25S C26S 120.6(12)
C13S C14S C15S 119.6(9)
C22S C23S C24S 124.5(14)
C15S C16S C11S 119.5(9)
C31S C32S C33S 118.5(11)
C36S C31S C32S 122.1(12)
C34S C33S C32S 119.7(13)
C35S C34S C33S 118.9(11)
C31S C36S C35S 119.1(13)
C12S C13S C14S 121.1(10)
C36S C35S C34S 121.6(13)
C25S C24S C23S 119.0(13)
C22S C21S C26S 119.0(12)
C25S C26S C21S 118.7(14)

loop_
_geom_bond_atom_site_label_1
_geom_bond_atom_site_label_2
_geom_bond_distance
Ru3 C6 1.845(7)
Ru3 C5 1.847(7)
Ru3 N25 2.153(5)
Ru3 N26 2.157(5)
Ru3 N21 2.193(5)
Ru3 Ru4 2.6949(10)
Ru4 C8 1.843(7)
Ru4 C7 1.857(7)
Ru4 N23 2.149(5)
Ru4 N22 2.155(5)
Ru4 N24 2.208(5)
Ru2 C4 1.837(7)
Ru2 C3 1.839(6)
Ru2 N13 2.142(5)
Ru2 N12 2.165(5)
Ru2 N14 2.215(5)
Ru2 Ru1 2.6969(10)
Ru1 C1 1.834(7)
Ru1 C2 1.866(7)
Ru1 N16 2.142(5)
Ru1 N15 2.163(5)
Ru1 N11 2.205(5)
N23 C222 1.352(8)
N23 C219 1.394(8)
O7 C7 1.151(8)
C227 N24 1.356(8)
C227 N25 1.358(8)
C227 C226 1.409(9)
C1 O1 1.160(8)
N11 C111 1.343(8)
N11 C115 1.369(8)
C8 O8 1.145(8)
N13 C122 1.347(8)
N13 C119 1.389(8)
N12 C118 1.351(8)
N12 C115 1.369(8)
N24 C223 1.332(8)
N15 C130 1.350(8)
N15 C127 1.352(8)
N25 C230 1.357(8)
O4 C4 1.156(8)
N14 C123 1.340(8)
N14 C127 1.369(8)
C228 C229 1.350(9)
C228 C226 1.421(9)
N22 C218 1.346(8)
N22 C215 1.366(8)
N16 C134 1.348(8)
N16 C131 1.379(8)
C223 C224 1.385(9)
N26 C234 1.346(8)
N26 C231 1.375(8)
N21 C211 1.356(8)
N21 C215 1.362(8)
C127 C126 1.424(9)
C215 C214 1.408(9)
C218 C219 1.401(9)
C218 C217 1.446(9)
C115 C114 1.408(9)
C219 C220 1.396(9)
C220 C221 1.386(10)
C130 C131 1.407(9)
C130 C129 1.428(9)
C132 C133 1.375(10)
C132 C131 1.392(9)
C221 C222 1.404(10)
C116 C117 1.346(10)
C116 C114 1.414(10)
C114 C113 1.404(10)
C211 C212 1.377(9)
C234 C233 1.394(10)
C231 C232 1.409(9)
C231 C230 1.419(9)
C232 C233 1.369(10)
C112 C113 1.359(10)
C112 C111 1.387(10)
C124 C125 1.354(10)
C124 C123 1.400(10)
C119 C120 1.400(9)
C119 C118 1.404(9)
C229 C230 1.429(9)
C118 C117 1.427(9)
C217 C216 1.340(9)
C226 C225 1.405(9)
C128 C129 1.345(9)
C128 C126 1.428(9)
C134 C133 1.388(10)
C225 C224 1.362(10)
C216 C214 1.443(9)
C126 C125 1.388(9)
C120 C121 1.373(10)
C213 C212 1.387(10)
C213 C214 1.388(9)
C121 C122 1.401(10)
O6 C6 1.153(8)
O3 C3 1.164(8)
O5 C5 1.152(8)
C2 O2 1.142(8)
C11S C12S 1.378(12)
C11S C16S 1.387(12)
C12S C13S 1.361(13)
C15S C16S 1.355(12)
C15S C14S 1.389(15)
C22S C23S 1.317(16)
C22S C21S 1.367(18)
C25S C24S 1.325(18)
C25S C26S 1.373(18)
C14S C13S 1.377(15)
C23S C24S 1.347(14)
C32S C31S 1.343(17)
C32S C33S 1.372(18)
C31S C36S 1.333(17)
C33S C34S 1.37(2)
C34S C35S 1.35(2)
C36S C35S 1.334(19)
C21S C26S 1.417(18)
